data_4517178
loop_
_publ_author_name
'Korvorapun, Korkit'
'Kuniyil, Rositha'
'Ackermann, Lutz'

_publ_section_title
;
 Late-Stage Diversification by Selectivity Switch in meta-C--H Activation:
 Evidence for Singlet Stabilization
;
_journal_name_full 'ACS Catalysis'
_journal_page_first 435
_journal_paper_doi 10.1021/acscatal.9b04592
_journal_year 2019
_chemical_formula_moiety 'C27 H22 N4 O2'
_chemical_formula_sum 'C27 H22 N4 O2'
_chemical_formula_weight 434.48
_space_group_crystal_system triclinic
_space_group_IT_number 2
_space_group_name_Hall '-P 1'
_space_group_name_H-M_alt 'P -1'
_atom_sites_solution_hydrogens geom
_atom_sites_solution_primary dual
_audit_creation_date 2018-01-25
_audit_creation_method
;
Olex2 1.2
(compiled 2017.08.10 svn.r3458 for OlexSys, GUI svn.r5381)
;
_cell_angle_alpha 106.848(5)
_cell_angle_beta 91.291(5)
_cell_angle_gamma 93.640(5)
_cell_formula_units_Z 2
_cell_length_a 6.3344(7)
_cell_length_b 12.4251(18)
_cell_length_c 13.9524(19)
_cell_measurement_reflns_used 593
_cell_measurement_temperature 100
_cell_measurement_theta_max 23.53
_cell_measurement_theta_min 3.04
_cell_volume 1047.9(2)
_computing_cell_refinement 'SAINT V8.38A (?, 2016)'
_computing_data_reduction 'SAINT V8.38A (?, 2016)'
_computing_molecular_graphics 'Olex2 (Dolomanov et al., 2009)'
_computing_publication_material 'Olex2 (Dolomanov et al., 2009)'
_computing_structure_refinement 'XL (Sheldrick, 2008)'
_computing_structure_solution 'XT (Sheldrick, 2015)'
_diffrn_ambient_temperature 100.01
_diffrn_measured_fraction_theta_full 0.998
_diffrn_measured_fraction_theta_max 0.998
_diffrn_measurement_device_type 'Bruker APEX-II CCD'
_diffrn_measurement_method '\f and \w scans'
_diffrn_radiation_type MoK\a
_diffrn_radiation_wavelength 0.71073
_diffrn_reflns_av_R_equivalents 0.0243
_diffrn_reflns_av_unetI/netI 0.0175
_diffrn_reflns_Laue_measured_fraction_full 0.998
_diffrn_reflns_Laue_measured_fraction_max 0.998
_diffrn_reflns_limit_h_max 9
_diffrn_reflns_limit_h_min -9
_diffrn_reflns_limit_k_max 18
_diffrn_reflns_limit_k_min -18
_diffrn_reflns_limit_l_max 20
_diffrn_reflns_limit_l_min -20
_diffrn_reflns_number 38890
_diffrn_reflns_point_group_measured_fraction_full 0.998
_diffrn_reflns_point_group_measured_fraction_max 0.998
_diffrn_reflns_theta_full 25.242
_diffrn_reflns_theta_max 31.547
_diffrn_reflns_theta_min 2.610
_diffrn_standards_number 0
_exptl_absorpt_coefficient_mu 0.089
_exptl_absorpt_correction_T_max 0.8623
_exptl_absorpt_correction_T_min 0.8288
_exptl_absorpt_correction_type multi-scan
_exptl_absorpt_process_details
'SADABS-2016/2 (Bruker,2016/2) was used for absorption correction. wR2(int) was 0.1197 before and 0.0428 after correction. The Ratio of minimum to maximum transmission is 0.9612. The \l/2 correction factor is Not present.'
_exptl_crystal_colour colourless
_exptl_crystal_colour_primary colourless
_exptl_crystal_density_diffrn 1.377
_exptl_crystal_description plate
_exptl_crystal_F_000 456
_exptl_crystal_size_max 0.567
_exptl_crystal_size_mid 0.17
_exptl_crystal_size_min 0.062
_refine_diff_density_max 0.474
_refine_diff_density_min -0.235
_refine_diff_density_rms 0.049
_refine_ls_extinction_method none
_refine_ls_goodness_of_fit_ref 1.045
_refine_ls_hydrogen_treatment constr
_refine_ls_matrix_type full
_refine_ls_number_parameters 300
_refine_ls_number_reflns 7003
_refine_ls_number_restraints 0
_refine_ls_restrained_S_all 1.045
_refine_ls_R_factor_all 0.0433
_refine_ls_R_factor_gt 0.0393
_refine_ls_shift/su_max 0.001
_refine_ls_shift/su_mean 0.000
_refine_ls_structure_factor_coef Fsqd
_refine_ls_weighting_details 'w=1/[\s^2^(Fo^2^)+(0.0583P)^2^+0.3565P] where P=(Fo^2^+2Fc^2^)/3'
_refine_ls_weighting_scheme calc
_refine_ls_wR_factor_gt 0.1089
_refine_ls_wR_factor_ref 0.1124
_reflns_Friedel_coverage 0.000
_reflns_number_gt 6307
_reflns_number_total 7003
_reflns_threshold_expression 'I > 2\s(I)'
_cod_data_source_file cs9b04592_si_008.cif
_cod_data_source_block mo_0250_cg_0m
_cod_database_code 4517178
_shelx_shelxl_version_number 2016/6
_shelx_space_group_comment
;
The symmetry employed for this shelxl refinement is uniquely defined
by the following loop, which should always be used as a source of
symmetry information in preference to the above space-group names.
They are only intended as comments.
;
_shelx_estimated_absorpt_t_max 0.994
_shelx_estimated_absorpt_t_min 0.951
_olex2_refinement_description
;
1. Fixed Uiso
 At 1.2 times of:
  All C(H) groups, All C(H,H) groups
 At 1.5 times of:
  All C(H,H,H) groups
2.a Secondary CH2 refined with riding coordinates:
 C8(H8A,H8B)
2.b Aromatic/amide H refined with riding coordinates:
 C3(H3), C4(H4), C6(H6), C7(H7), C10(H10), C12(H12), C13(H13), C14(H14),
 C16(H16), C19(H19), C21(H21), C22(H22), C24(H24), C25(H25)
2.c Idealised Me refined as rotating group:
 C1(H1A,H1B,H1C), C27(H27A,H27B,H27C)
;
_olex2_submission_special_instructions 'No special instructions were received'

loop_
_space_group_symop_operation_xyz
'x, y, z'
'-x, -y, -z'

loop_
_atom_site_label
_atom_site_type_symbol
_atom_site_fract_x
_atom_site_fract_y
_atom_site_fract_z
_atom_site_U_iso_or_equiv
_atom_site_adp_type
_atom_site_occupancy
_atom_site_site_symmetry_order
_atom_site_calc_flag
_atom_site_refinement_flags_posn
O1 O -0.52973(11) -0.08238(6) 0.13479(5) 0.02253(14) Uani 1 1 d .
O2 O 1.83203(11) 0.72473(6) 1.03026(6) 0.02450(15) Uani 1 1 d .
N1 N 0.46526(12) 0.50926(6) 0.61919(6) 0.01677(14) Uani 1 1 d .
N2 N 0.79538(12) 0.60281(6) 0.69979(6) 0.01652(14) Uani 1 1 d .
N3 N 0.71227(12) 0.35255(6) 0.77597(6) 0.01797(14) Uani 1 1 d .
N4 N 0.95659(11) 0.50074(6) 0.80531(5) 0.01465(13) Uani 1 1 d .
C1 C -0.74334(15) -0.12838(8) 0.13194(8) 0.02277(18) Uani 1 1 d .
H1A H -0.776948 -0.184272 0.066792 0.034 Uiso 1 1 calc GR
H1B H -0.839657 -0.067776 0.141755 0.034 Uiso 1 1 calc GR
H1C H -0.759794 -0.164625 0.185326 0.034 Uiso 1 1 calc GR
C2 C -0.45999(13) -0.00086(7) 0.22045(6) 0.01592(15) Uani 1 1 d .
C3 C -0.58011(14) 0.03757(8) 0.30411(7) 0.01850(16) Uani 1 1 d .
H3 H -0.718618 0.004355 0.306061 0.022 Uiso 1 1 calc R
C4 C -0.49465(14) 0.12566(8) 0.38529(7) 0.01912(16) Uani 1 1 d .
H4 H -0.577414 0.152134 0.442184 0.023 Uiso 1 1 calc R
C5 C -0.29203(13) 0.17570(7) 0.38523(6) 0.01604(15) Uani 1 1 d .
C6 C -0.17123(13) 0.13291(7) 0.30173(7) 0.01646(15) Uani 1 1 d .
H6 H -0.030465 0.163857 0.300922 0.020 Uiso 1 1 calc R
C7 C -0.25356(13) 0.04619(8) 0.22028(7) 0.01738(15) Uani 1 1 d .
H7 H -0.169518 0.018550 0.164060 0.021 Uiso 1 1 calc R
C8 C -0.20927(15) 0.27693(8) 0.46972(7) 0.02088(17) Uani 1 1 d .
H8A H -0.327623 0.303233 0.513647 0.025 Uiso 1 1 calc R
H8B H -0.163812 0.338122 0.440746 0.025 Uiso 1 1 calc R
C9 C -0.02685(14) 0.25922(7) 0.53413(6) 0.01665(15) Uani 1 1 d .
C10 C 0.13357(13) 0.34441(7) 0.56898(6) 0.01581(15) Uani 1 1 d .
H10 H 0.129341 0.411561 0.549656 0.019 Uiso 1 1 calc R
C11 C 0.30154(13) 0.33361(7) 0.63201(6) 0.01529(15) Uani 1 1 d .
C12 C 0.30548(15) 0.23511(8) 0.66148(7) 0.02114(17) Uani 1 1 d .
H12 H 0.416615 0.226871 0.705106 0.025 Uiso 1 1 calc R
C13 C 0.14551(16) 0.14933(8) 0.62645(8) 0.02441(19) Uani 1 1 d .
H13 H 0.148704 0.082305 0.646042 0.029 Uiso 1 1 calc R
C14 C -0.01889(15) 0.16070(8) 0.56310(7) 0.02136(17) Uani 1 1 d .
H14 H -0.126331 0.101266 0.539385 0.026 Uiso 1 1 calc R
C15 C 0.47428(13) 0.42429(7) 0.66102(6) 0.01462(14) Uani 1 1 d .
C16 C 0.62161(14) 0.59094(7) 0.63970(7) 0.01753(16) Uani 1 1 d .
H16 H 0.608078 0.648077 0.607593 0.021 Uiso 1 1 calc R
C17 C 0.80176(13) 0.51837(7) 0.74061(6) 0.01390(14) Uani 1 1 d .
C18 C 0.65006(13) 0.42670(7) 0.72460(6) 0.01463(14) Uani 1 1 d .
C19 C 0.89235(14) 0.39872(7) 0.82132(7) 0.01752(16) Uani 1 1 d .
H19 H 0.972682 0.365249 0.861883 0.021 Uiso 1 1 calc R
C20 C 1.14256(13) 0.56921(7) 0.84808(6) 0.01417(14) Uani 1 1 d .
C21 C 1.22432(14) 0.65150(7) 0.80675(6) 0.01686(15) Uani 1 1 d .
H21 H 1.153214 0.664342 0.750830 0.020 Uiso 1 1 calc R
C22 C 1.41064(14) 0.71480(7) 0.84777(7) 0.01696(15) Uani 1 1 d .
H22 H 1.465675 0.771556 0.819984 0.020 Uiso 1 1 calc R
C23 C 1.51805(13) 0.69611(7) 0.92926(6) 0.01502(15) Uani 1 1 d .
C24 C 1.42976(14) 0.61599(7) 0.97211(6) 0.01677(15) Uani 1 1 d .
H24 H 1.498606 0.604633 1.029228 0.020 Uiso 1 1 calc R
C25 C 1.24320(14) 0.55286(7) 0.93249(6) 0.01674(15) Uani 1 1 d .
H25 H 1.184065 0.498857 0.962422 0.020 Uiso 1 1 calc R
C26 C 1.72599(14) 0.75643(7) 0.97089(7) 0.01717(15) Uani 1 1 d .
C27 C 1.80383(15) 0.85476(8) 0.93513(7) 0.02229(18) Uani 1 1 d .
H27A H 1.938969 0.887869 0.970133 0.033 Uiso 1 1 calc GR
H27B H 1.699489 0.911689 0.949217 0.033 Uiso 1 1 calc GR
H27C H 1.823642 0.828657 0.862809 0.033 Uiso 1 1 calc GR

loop_
_atom_site_aniso_label
_atom_site_aniso_U_11
_atom_site_aniso_U_22
_atom_site_aniso_U_33
_atom_site_aniso_U_23
_atom_site_aniso_U_13
_atom_site_aniso_U_12
O1 0.0165(3) 0.0219(3) 0.0229(3) -0.0026(2) -0.0035(2) -0.0005(2)
O2 0.0181(3) 0.0271(3) 0.0317(4) 0.0156(3) -0.0076(3) -0.0031(3)
N1 0.0176(3) 0.0168(3) 0.0169(3) 0.0070(3) -0.0020(2) 0.0005(3)
N2 0.0167(3) 0.0164(3) 0.0180(3) 0.0080(3) -0.0015(2) 0.0002(2)
N3 0.0193(3) 0.0173(3) 0.0188(3) 0.0090(3) -0.0056(3) -0.0027(3)
N4 0.0146(3) 0.0147(3) 0.0156(3) 0.0067(2) -0.0032(2) -0.0015(2)
C1 0.0176(4) 0.0171(4) 0.0307(5) 0.0034(3) -0.0068(3) -0.0014(3)
C2 0.0147(3) 0.0144(3) 0.0179(4) 0.0040(3) -0.0029(3) 0.0006(3)
C3 0.0144(3) 0.0198(4) 0.0206(4) 0.0056(3) 0.0002(3) -0.0019(3)
C4 0.0166(4) 0.0218(4) 0.0178(4) 0.0040(3) 0.0014(3) 0.0005(3)
C5 0.0155(3) 0.0153(3) 0.0170(3) 0.0045(3) -0.0033(3) 0.0012(3)
C6 0.0130(3) 0.0178(4) 0.0194(4) 0.0072(3) -0.0019(3) -0.0003(3)
C7 0.0139(3) 0.0205(4) 0.0174(4) 0.0049(3) 0.0003(3) 0.0015(3)
C8 0.0192(4) 0.0179(4) 0.0224(4) 0.0011(3) -0.0075(3) 0.0032(3)
C9 0.0156(3) 0.0173(4) 0.0160(3) 0.0035(3) -0.0025(3) 0.0009(3)
C10 0.0159(3) 0.0161(3) 0.0149(3) 0.0038(3) -0.0016(3) 0.0014(3)
C11 0.0156(3) 0.0160(3) 0.0141(3) 0.0046(3) -0.0017(3) -0.0006(3)
C12 0.0216(4) 0.0208(4) 0.0227(4) 0.0108(3) -0.0075(3) -0.0038(3)
C13 0.0259(4) 0.0215(4) 0.0284(5) 0.0138(4) -0.0103(4) -0.0066(3)
C14 0.0209(4) 0.0200(4) 0.0232(4) 0.0082(3) -0.0064(3) -0.0048(3)
C15 0.0150(3) 0.0153(3) 0.0135(3) 0.0044(3) -0.0007(3) 0.0005(3)
C16 0.0180(4) 0.0173(4) 0.0193(4) 0.0090(3) -0.0022(3) 0.0001(3)
C17 0.0140(3) 0.0147(3) 0.0133(3) 0.0048(3) -0.0012(3) 0.0005(3)
C18 0.0158(3) 0.0144(3) 0.0141(3) 0.0053(3) -0.0016(3) -0.0005(3)
C19 0.0191(4) 0.0158(4) 0.0193(4) 0.0090(3) -0.0046(3) -0.0025(3)
C20 0.0132(3) 0.0146(3) 0.0147(3) 0.0046(3) -0.0012(3) -0.0004(3)
C21 0.0172(4) 0.0177(4) 0.0171(3) 0.0082(3) -0.0025(3) -0.0015(3)
C22 0.0168(4) 0.0166(3) 0.0190(4) 0.0082(3) -0.0014(3) -0.0014(3)
C23 0.0142(3) 0.0143(3) 0.0169(3) 0.0055(3) -0.0009(3) -0.0001(3)
C24 0.0159(4) 0.0181(4) 0.0176(4) 0.0081(3) -0.0026(3) -0.0011(3)
C25 0.0159(3) 0.0186(4) 0.0174(4) 0.0088(3) -0.0021(3) -0.0022(3)
C26 0.0151(3) 0.0174(4) 0.0192(4) 0.0063(3) -0.0010(3) -0.0011(3)
C27 0.0212(4) 0.0224(4) 0.0246(4) 0.0114(3) -0.0043(3) -0.0073(3)

loop_
_atom_type_symbol
_atom_type_description
_atom_type_scat_dispersion_real
_atom_type_scat_dispersion_imag
_atom_type_scat_source
C C 0.0033 0.0016 'International Tables Vol C Tables 4.2.6.8 and 6.1.1.4'
H H 0.0000 0.0000 'International Tables Vol C Tables 4.2.6.8 and 6.1.1.4'
N N 0.0061 0.0033 'International Tables Vol C Tables 4.2.6.8 and 6.1.1.4'
O O 0.0106 0.0060 'International Tables Vol C Tables 4.2.6.8 and 6.1.1.4'

loop_
_geom_angle_atom_site_label_1
_geom_angle_atom_site_label_2
_geom_angle_atom_site_label_3
_geom_angle
C2 O1 C1 116.58(7)
C16 N1 C15 119.31(7)
C17 N2 C16 111.49(7)
C19 N3 C18 104.44(7)
C17 N4 C20 129.35(7)
C19 N4 C17 105.13(7)
C19 N4 C20 125.52(7)
O1 C1 H1A 109.5
O1 C1 H1B 109.5
O1 C1 H1C 109.5
H1A C1 H1B 109.5
H1A C1 H1C 109.5
H1B C1 H1C 109.5
O1 C2 C3 124.61(8)
O1 C2 C7 115.72(8)
C3 C2 C7 119.66(8)
C2 C3 H3 120.4
C2 C3 C4 119.19(8)
C4 C3 H3 120.4
C3 C4 H4 119.0
C5 C4 C3 121.92(8)
C5 C4 H4 119.0
C4 C5 C6 117.86(8)
C4 C5 C8 121.14(8)
C6 C5 C8 120.92(8)
C5 C6 H6 119.5
C7 C6 C5 121.06(8)
C7 C6 H6 119.5
C2 C7 H7 119.9
C6 C7 C2 120.24(8)
C6 C7 H7 119.9
C5 C8 H8A 108.2
C5 C8 H8B 108.2
C5 C8 C9 116.24(7)
H8A C8 H8B 107.4
C9 C8 H8A 108.2
C9 C8 H8B 108.2
C10 C9 C8 119.52(8)
C10 C9 C14 118.68(8)
C14 C9 C8 121.75(8)
C9 C10 H10 119.2
C9 C10 C11 121.58(8)
C11 C10 H10 119.2
C10 C11 C15 118.78(7)
C12 C11 C10 119.01(8)
C12 C11 C15 122.14(8)
C11 C12 H12 120.2
C13 C12 C11 119.62(8)
C13 C12 H12 120.2
C12 C13 H13 119.6
C14 C13 C12 120.74(9)
C14 C13 H13 119.6
C9 C14 H14 119.8
C13 C14 C9 120.36(8)
C13 C14 H14 119.8
N1 C15 C11 116.88(7)
N1 C15 C18 117.56(8)
C18 C15 C11 125.50(8)
N1 C16 N2 128.45(8)
N1 C16 H16 115.8
N2 C16 H16 115.8
N2 C17 N4 128.29(8)
N2 C17 C18 125.97(8)
N4 C17 C18 105.73(7)
N3 C18 C15 132.49(8)
N3 C18 C17 110.28(7)
C15 C18 C17 117.21(7)
N3 C19 N4 114.39(7)
N3 C19 H19 122.8
N4 C19 H19 122.8
C21 C20 N4 120.61(7)
C21 C20 C25 120.25(8)
C25 C20 N4 119.14(7)
C20 C21 H21 120.2
C22 C21 C20 119.57(8)
C22 C21 H21 120.2
C21 C22 H22 119.6
C21 C22 C23 120.87(8)
C23 C22 H22 119.6
C22 C23 C24 118.79(8)
C22 C23 C26 122.55(8)
C24 C23 C26 118.65(7)
C23 C24 H24 119.5
C25 C24 C23 120.92(8)
C25 C24 H24 119.5
C20 C25 H25 120.3
C24 C25 C20 119.50(8)
C24 C25 H25 120.3
O2 C26 C23 120.55(8)
O2 C26 C27 121.26(8)
C23 C26 C27 118.16(7)
C26 C27 H27A 109.5
C26 C27 H27B 109.5
C26 C27 H27C 109.5
H27A C27 H27B 109.5
H27A C27 H27C 109.5
H27B C27 H27C 109.5

loop_
_geom_bond_atom_site_label_1
_geom_bond_atom_site_label_2
_geom_bond_distance
O1 C1 1.4302(11)
O1 C2 1.3665(10)
O2 C26 1.2206(11)
N1 C15 1.3497(11)
N1 C16 1.3356(11)
N2 C16 1.3425(11)
N2 C17 1.3333(10)
N3 C18 1.3907(11)
N3 C19 1.3055(11)
N4 C17 1.3881(10)
N4 C19 1.3875(11)
N4 C20 1.4193(11)
C1 H1A 0.9800
C1 H1B 0.9800
C1 H1C 0.9800
C2 C3 1.3901(12)
C2 C7 1.3984(12)
C3 H3 0.9500
C3 C4 1.3973(12)
C4 H4 0.9500
C4 C5 1.3902(12)
C5 C6 1.3994(12)
C5 C8 1.5085(12)
C6 H6 0.9500
C6 C7 1.3844(12)
C7 H7 0.9500
C8 H8A 0.9900
C8 H8B 0.9900
C8 C9 1.5137(12)
C9 C10 1.3900(12)
C9 C14 1.3993(13)
C10 H10 0.9500
C10 C11 1.4028(11)
C11 C12 1.4009(12)
C11 C15 1.4799(12)
C12 H12 0.9500
C12 C13 1.3930(13)
C13 H13 0.9500
C13 C14 1.3911(13)
C14 H14 0.9500
C15 C18 1.4012(11)
C16 H16 0.9500
C17 C18 1.4052(11)
C19 H19 0.9500
C20 C21 1.3907(12)
C20 C25 1.3985(11)
C21 H21 0.9500
C21 C22 1.3892(12)
C22 H22 0.9500
C22 C23 1.3957(12)
C23 C24 1.3966(12)
C23 C26 1.4906(12)
C24 H24 0.9500
C24 C25 1.3853(12)
C25 H25 0.9500
C26 C27 1.5076(13)
C27 H27A 0.9800
C27 H27B 0.9800
C27 H27C 0.9800
